data_7011179
loop_
_publ_author_name
'Goutam Kumar Patra'
'Israel Goldberg'

_publ_section_title
;
 Coordination polymers of transition metal ions with polydentate imine
 ligands. Syntheses, materials characterization, and crystal structures
 of polymeric complexes of copper(I), silver(I) and zinc(II)
;
_journal_issue 6
_journal_name_full 'J. Chem. Soc., Dalton Trans.'
_journal_page_first 1051
_journal_page_last 1057
_journal_paper_doi 10.1039/b108616b
_journal_year 2002
_chemical_formula_sum 'C26 H20 N6'
_chemical_formula_weight 416.48
_space_group_IT_number 2
_symmetry_cell_setting triclinic
_symmetry_space_group_name_Hall '-P 1'
_symmetry_space_group_name_H-M 'P -1'
_atom_sites_solution_hydrogens geom
_atom_sites_solution_primary direct
_atom_sites_solution_secondary difmap
_audit_creation_method SHELXL-97
_cell_angle_alpha 76.320(4)
_cell_angle_beta 85.512(4)
_cell_angle_gamma 67.003(3)
_cell_formula_units_Z 2
_cell_length_a 9.5290(5)
_cell_length_b 11.2180(7)
_cell_length_c 11.4780(6)
_cell_measurement_reflns_used 2536
_cell_measurement_temperature 110(2)
_cell_measurement_theta_max 27.55
_cell_measurement_theta_min 2.32
_cell_volume 1097.27(11)
_computing_cell_refinement Denzo
_computing_data_collection 'Collect, Nonius B.V.'
_computing_data_reduction Denzo
_computing_structure_refinement 'SHELXL-97 (Sheldrick, 1997)'
_computing_structure_solution 'SHELXS-97 (Sheldrick, 1990)'
_diffrn_ambient_temperature 110(2)
_diffrn_detector_area_resol_mean '56 microns'
_diffrn_measured_fraction_theta_full 0.927
_diffrn_measured_fraction_theta_max 0.927
_diffrn_measurement_device_type 'Nonius KappaCCD'
_diffrn_measurement_method '0.8 deg. Phi & Omega scans'
_diffrn_radiation_monochromator graphite
_diffrn_radiation_source 'fine-focus sealed tube'
_diffrn_radiation_type MoK\a
_diffrn_radiation_wavelength 0.71070
_diffrn_reflns_av_R_equivalents 0.0000
_diffrn_reflns_av_sigmaI/netI 0.1131
_diffrn_reflns_limit_h_max 12
_diffrn_reflns_limit_h_min 0
_diffrn_reflns_limit_k_max 14
_diffrn_reflns_limit_k_min -12
_diffrn_reflns_limit_l_max 14
_diffrn_reflns_limit_l_min -13
_diffrn_reflns_number 4562
_diffrn_reflns_theta_full 27.55
_diffrn_reflns_theta_max 27.55
_diffrn_reflns_theta_min 2.32
_exptl_absorpt_coefficient_mu 0.078
_exptl_crystal_colour yellow
_exptl_crystal_density_diffrn 1.261
_exptl_crystal_density_method 'not measured'
_exptl_crystal_description prism
_exptl_crystal_F_000 436
_exptl_crystal_size_max 0.30
_exptl_crystal_size_mid 0.15
_exptl_crystal_size_min 0.15
_refine_diff_density_max 0.328
_refine_diff_density_min -0.292
_refine_diff_density_rms 0.067
_refine_ls_extinction_method none
_refine_ls_goodness_of_fit_ref 0.988
_refine_ls_hydrogen_treatment constr
_refine_ls_matrix_type full
_refine_ls_number_parameters 289
_refine_ls_number_reflns 4562
_refine_ls_number_restraints 0
_refine_ls_restrained_S_all 0.988
_refine_ls_R_factor_all 0.1521
_refine_ls_R_factor_gt 0.0788
_refine_ls_shift/su_max 0.007
_refine_ls_shift/su_mean 0.001
_refine_ls_structure_factor_coef Fsqd
_refine_ls_weighting_details 'calc w=1/[\s^2^(Fo^2^)+(0.0494P)^2^+1.6797P] where P=(Fo^2^+2Fc^2^)/3'
_refine_ls_weighting_scheme calc
_refine_ls_wR_factor_gt 0.1535
_refine_ls_wR_factor_ref 0.1935
_reflns_number_gt 2536
_reflns_number_total 4562
_reflns_threshold_expression >2sigma(I)
_cod_data_source_file b108616b.txt
_cod_data_source_block Compound-2a
_cod_original_sg_symbol_H-M P-1
_cod_database_code 7011179

loop_
_symmetry_equiv_pos_as_xyz
'x, y, z'
'-x, -y, -z'

loop_
_atom_site_label
_atom_site_type_symbol
_atom_site_fract_x
_atom_site_fract_y
_atom_site_fract_z
_atom_site_U_iso_or_equiv
_atom_site_adp_type
_atom_site_occupancy
_atom_site_symmetry_multiplicity
_atom_site_calc_flag
_atom_site_refinement_flags
_atom_site_disorder_assembly
_atom_site_disorder_group
N1 N -0.1523(3) 1.1362(3) 0.1149(2) 0.0213(6) Uani 1 1 d . . .
N2 N -0.1041(3) 1.1929(3) 0.1939(2) 0.0229(6) Uani 1 1 d . . .
N3 N -0.0649(3) 0.9014(3) 0.3670(2) 0.0226(6) Uani 1 1 d . . .
N4 N 0.0469(3) 0.8403(3) 0.2877(2) 0.0214(6) Uani 1 1 d . . .
C5 C -0.1858(4) 1.0380(3) 0.1738(3) 0.0208(7) Uani 1 1 d . . .
C6 C -0.1791(3) 0.9996(3) 0.3089(3) 0.0206(7) Uani 1 1 d . . .
C7 C -0.2390(3) 0.9645(3) 0.1078(3) 0.0216(7) Uani 1 1 d . . .
C8 C -0.2068(4) 0.9681(3) -0.0135(3) 0.0258(8) Uani 1 1 d . . .
H8 H -0.1488 1.0170 -0.0546 0.031 Uiso 1 1 calc R . .
C9 C -0.2602(4) 0.8996(4) -0.0738(3) 0.0339(9) Uani 1 1 d . . .
H9 H -0.2378 0.9011 -0.1561 0.041 Uiso 1 1 calc R . .
C10 C -0.3459(4) 0.8292(4) -0.0140(4) 0.0366(9) Uani 1 1 d . . .
H10 H -0.3832 0.7837 -0.0559 0.044 Uiso 1 1 calc R . .
C11 C -0.3771(4) 0.8249(4) 0.1057(4) 0.0366(9) Uani 1 1 d . . .
H11 H -0.4359 0.7766 0.1463 0.044 Uiso 1 1 calc R . .
C12 C -0.3227(4) 0.8914(3) 0.1671(3) 0.0275(8) Uani 1 1 d . . .
H12 H -0.3428 0.8869 0.2501 0.033 Uiso 1 1 calc R . .
C13 C -0.3063(4) 1.0756(3) 0.3770(3) 0.0237(7) Uani 1 1 d . . .
C14 C -0.4363(4) 1.1768(4) 0.3169(3) 0.0336(9) Uani 1 1 d . . .
H14 H -0.4412 1.1980 0.2318 0.040 Uiso 1 1 calc R . .
C15 C -0.5576(4) 1.2460(4) 0.3810(4) 0.0391(10) Uani 1 1 d . . .
H15 H -0.6453 1.3144 0.3396 0.047 Uiso 1 1 calc R . .
C16 C -0.5520(4) 1.2167(4) 0.5035(3) 0.0371(9) Uani 1 1 d . . .
H16 H -0.6361 1.2638 0.5471 0.045 Uiso 1 1 calc R . .
C17 C -0.4239(4) 1.1187(4) 0.5636(3) 0.0400(10) Uani 1 1 d . . .
H17 H -0.4195 1.0993 0.6487 0.048 Uiso 1 1 calc R . .
C18 C -0.3022(4) 1.0485(4) 0.5015(3) 0.0323(9) Uani 1 1 d . . .
H18 H -0.2148 0.9809 0.5441 0.039 Uiso 1 1 calc R . .
C19 C -0.1035(4) 1.3074(3) 0.1428(3) 0.0223(7) Uani 1 1 d . . .
H19 H -0.1338 1.3447 0.0610 0.027 Uiso 1 1 calc R . .
C20 C -0.0557(3) 1.3801(3) 0.2114(3) 0.0216(7) Uani 1 1 d . . .
C21 C -0.0074(4) 1.3272(3) 0.3306(3) 0.0241(7) Uani 1 1 d . . .
H21 H -0.0025 1.2411 0.3702 0.029 Uiso 1 1 calc R . .
C22 C 0.0331(4) 1.4028(4) 0.3899(3) 0.0306(8) Uani 1 1 d . . .
H22 H 0.0655 1.3659 0.4714 0.037 Uiso 1 1 calc R . .
N23 N 0.0300(3) 1.5243(3) 0.3408(3) 0.0331(7) Uani 1 1 d . . .
C24 C -0.0180(4) 1.5745(4) 0.2261(3) 0.0298(8) Uani 1 1 d . . .
H24 H -0.0225 1.6612 0.1890 0.036 Uiso 1 1 calc R . .
C25 C -0.0611(4) 1.5062(3) 0.1592(3) 0.0261(8) Uani 1 1 d . . .
H25 H -0.0941 1.5457 0.0782 0.031 Uiso 1 1 calc R . .
C26 C 0.1679(4) 0.7541(3) 0.3429(3) 0.0232(7) Uani 1 1 d . . .
H26 H 0.1749 0.7403 0.4275 0.028 Uiso 1 1 calc R . .
C27 C 0.2956(4) 0.6762(3) 0.2790(3) 0.0218(7) Uani 1 1 d . . .
C28 C 0.2909(4) 0.6836(3) 0.1568(3) 0.0217(7) Uani 1 1 d . . .
H28 H 0.2025 0.7427 0.1102 0.026 Uiso 1 1 calc R . .
C29 C 0.4164(4) 0.6040(3) 0.1038(3) 0.0249(7) Uani 1 1 d . . .
H29 H 0.4104 0.6106 0.0201 0.030 Uiso 1 1 calc R . .
N30 N 0.5455(3) 0.5187(3) 0.1615(3) 0.0318(7) Uani 1 1 d . . .
C31 C 0.5508(4) 0.5138(4) 0.2789(3) 0.0387(10) Uani 1 1 d . . .
H31 H 0.6417 0.4549 0.3227 0.046 Uiso 1 1 calc R . .
C32 C 0.4314(4) 0.5896(4) 0.3397(3) 0.0352(9) Uani 1 1 d . . .
H32 H 0.4417 0.5827 0.4230 0.042 Uiso 1 1 calc R . .

loop_
_atom_site_aniso_label
_atom_site_aniso_U_11
_atom_site_aniso_U_22
_atom_site_aniso_U_33
_atom_site_aniso_U_23
_atom_site_aniso_U_13
_atom_site_aniso_U_12
N1 0.0247(14) 0.0205(14) 0.0196(14) -0.0081(11) -0.0015(11) -0.0070(12)
N2 0.0288(15) 0.0230(15) 0.0200(14) -0.0090(11) 0.0003(12) -0.0109(12)
N3 0.0239(14) 0.0203(14) 0.0226(14) -0.0090(11) 0.0046(11) -0.0058(12)
N4 0.0207(14) 0.0196(14) 0.0204(14) -0.0068(11) 0.0019(11) -0.0028(11)
C5 0.0199(16) 0.0186(16) 0.0218(17) -0.0073(13) 0.0021(13) -0.0040(13)
C6 0.0179(16) 0.0185(17) 0.0253(17) -0.0044(13) -0.0006(13) -0.0073(13)
C7 0.0177(16) 0.0194(17) 0.0235(17) -0.0046(13) -0.0040(13) -0.0021(13)
C8 0.0248(17) 0.0223(18) 0.0264(18) -0.0091(14) -0.0023(14) -0.0024(14)
C9 0.031(2) 0.034(2) 0.034(2) -0.0161(16) -0.0084(16) -0.0025(17)
C10 0.028(2) 0.029(2) 0.054(3) -0.0199(18) -0.0123(18) -0.0023(17)
C11 0.030(2) 0.030(2) 0.054(3) -0.0104(18) -0.0071(18) -0.0142(17)
C12 0.0261(18) 0.0273(19) 0.0292(19) -0.0090(14) -0.0005(15) -0.0087(15)
C13 0.0220(17) 0.0214(17) 0.0284(18) -0.0075(14) 0.0052(14) -0.0087(14)
C14 0.033(2) 0.035(2) 0.0256(19) -0.0080(15) 0.0021(16) -0.0059(17)
C15 0.027(2) 0.035(2) 0.041(2) -0.0122(17) 0.0041(17) 0.0053(17)
C16 0.032(2) 0.040(2) 0.042(2) -0.0214(18) 0.0168(17) -0.0121(18)
C17 0.037(2) 0.045(2) 0.030(2) -0.0171(17) 0.0061(17) -0.0040(19)
C18 0.030(2) 0.035(2) 0.0263(19) -0.0094(15) 0.0022(15) -0.0054(16)
C19 0.0270(17) 0.0213(17) 0.0186(16) -0.0047(13) 0.0005(13) -0.0092(14)
C20 0.0177(16) 0.0199(17) 0.0275(18) -0.0089(13) 0.0014(13) -0.0056(13)
C21 0.0253(18) 0.0228(18) 0.0236(18) -0.0063(13) 0.0004(14) -0.0080(14)
C22 0.031(2) 0.037(2) 0.0230(18) -0.0071(15) -0.0031(15) -0.0111(17)
N23 0.0334(17) 0.0378(19) 0.0346(17) -0.0145(14) 0.0047(14) -0.0176(15)
C24 0.034(2) 0.0253(19) 0.034(2) -0.0099(15) 0.0038(16) -0.0150(16)
C25 0.0284(18) 0.0283(19) 0.0229(18) -0.0076(14) 0.0017(14) -0.0112(15)
C26 0.0259(18) 0.0221(18) 0.0180(16) -0.0048(13) -0.0025(13) -0.0047(14)
C27 0.0197(16) 0.0217(17) 0.0189(16) -0.0028(13) -0.0004(13) -0.0035(13)
C28 0.0225(17) 0.0184(17) 0.0229(17) -0.0036(13) -0.0026(13) -0.0065(14)
C29 0.0259(18) 0.0272(19) 0.0214(17) -0.0075(13) -0.0015(14) -0.0086(15)
N30 0.0303(17) 0.0309(17) 0.0291(17) -0.0085(13) 0.0005(13) -0.0055(14)
C31 0.0254(19) 0.037(2) 0.032(2) -0.0032(16) -0.0043(16) 0.0088(17)
C32 0.029(2) 0.038(2) 0.0221(18) -0.0013(15) -0.0050(15) 0.0026(17)

loop_
_atom_type_symbol
_atom_type_description
_atom_type_scat_dispersion_real
_atom_type_scat_dispersion_imag
_atom_type_scat_source
C C 0.0033 0.0016 'International Tables Vol C Tables 4.2.6.8 and 6.1.1.4'
H H 0.0000 0.0000 'International Tables Vol C Tables 4.2.6.8 and 6.1.1.4'
N N 0.0061 0.0033 'International Tables Vol C Tables 4.2.6.8 and 6.1.1.4'

loop_
_geom_angle_atom_site_label_1
_geom_angle_atom_site_label_2
_geom_angle_atom_site_label_3
_geom_angle
_geom_angle_site_symmetry_1
_geom_angle_site_symmetry_3
_geom_angle_publ_flag
C5 N1 N2 110.7(3) . . ?
C19 N2 N1 112.2(3) . . ?
C6 N3 N4 111.2(2) . . ?
C26 N4 N3 112.1(3) . . ?
N1 C5 C7 119.4(3) . . ?
N1 C5 C6 121.6(3) . . ?
C7 C5 C6 118.9(3) . . ?
N3 C6 C13 118.8(3) . . ?
N3 C6 C5 121.9(3) . . ?
C13 C6 C5 119.2(3) . . ?
C12 C7 C8 119.5(3) . . ?
C12 C7 C5 119.6(3) . . ?
C8 C7 C5 120.9(3) . . ?
C9 C8 C7 119.6(4) . . ?
C9 C8 H8 120.2 . . ?
C7 C8 H8 120.2 . . ?
C10 C9 C8 120.2(4) . . ?
C10 C9 H9 119.9 . . ?
C8 C9 H9 119.9 . . ?
C11 C10 C9 120.3(4) . . ?
C11 C10 H10 119.9 . . ?
C9 C10 H10 119.9 . . ?
C10 C11 C12 120.0(4) . . ?
C10 C11 H11 120.0 . . ?
C12 C11 H11 120.0 . . ?
C11 C12 C7 120.4(3) . . ?
C11 C12 H12 119.8 . . ?
C7 C12 H12 119.8 . . ?
C18 C13 C14 118.2(3) . . ?
C18 C13 C6 121.5(3) . . ?
C14 C13 C6 120.3(3) . . ?
C15 C14 C13 120.3(3) . . ?
C15 C14 H14 119.8 . . ?
C13 C14 H14 119.8 . . ?
C16 C15 C14 120.5(3) . . ?
C16 C15 H15 119.8 . . ?
C14 C15 H15 119.8 . . ?
C15 C16 C17 119.7(3) . . ?
C15 C16 H16 120.1 . . ?
C17 C16 H16 120.1 . . ?
C18 C17 C16 120.7(3) . . ?
C18 C17 H17 119.7 . . ?
C16 C17 H17 119.7 . . ?
C17 C18 C13 120.5(3) . . ?
C17 C18 H18 119.7 . . ?
C13 C18 H18 119.7 . . ?
N2 C19 C20 119.5(3) . . ?
N2 C19 H19 120.2 . . ?
C20 C19 H19 120.2 . . ?
C25 C20 C21 117.9(3) . . ?
C25 C20 C19 120.2(3) . . ?
C21 C20 C19 121.8(3) . . ?
C22 C21 C20 118.4(3) . . ?
C22 C21 H21 120.8 . . ?
C20 C21 H21 120.8 . . ?
N23 C22 C21 124.5(3) . . ?
N23 C22 H22 117.7 . . ?
C21 C22 H22 117.7 . . ?
C22 N23 C24 116.4(3) . . ?
N23 C24 C25 123.3(3) . . ?
N23 C24 H24 118.4 . . ?
C25 C24 H24 118.4 . . ?
C20 C25 C24 119.4(3) . . ?
C20 C25 H25 120.3 . . ?
C24 C25 H25 120.3 . . ?
N4 C26 C27 121.3(3) . . ?
N4 C26 H26 119.4 . . ?
C27 C26 H26 119.4 . . ?
C28 C27 C32 116.6(3) . . ?
C28 C27 C26 123.0(3) . . ?
C32 C27 C26 120.4(3) . . ?
C29 C28 C27 119.2(3) . . ?
C29 C28 H28 120.4 . . ?
C27 C28 H28 120.4 . . ?
N30 C29 C28 124.7(3) . . ?
N30 C29 H29 117.7 . . ?
C28 C29 H29 117.7 . . ?
C29 N30 C31 116.0(3) . . ?
N30 C31 C32 123.5(3) . . ?
N30 C31 H31 118.2 . . ?
C32 C31 H31 118.2 . . ?
C31 C32 C27 120.0(3) . . ?
C31 C32 H32 120.0 . . ?
C27 C32 H32 120.0 . . ?

loop_
_geom_bond_atom_site_label_1
_geom_bond_atom_site_label_2
_geom_bond_distance
_geom_bond_site_symmetry_2
_geom_bond_publ_flag
N1 C5 1.290(4) . ?
N1 N2 1.416(4) . ?
N2 C19 1.281(4) . ?
N3 C6 1.293(4) . ?
N3 N4 1.417(3) . ?
N4 C26 1.273(4) . ?
C5 C7 1.480(5) . ?
C5 C6 1.508(4) . ?
C6 C13 1.472(4) . ?
C7 C12 1.391(5) . ?
C7 C8 1.396(5) . ?
C8 C9 1.393(5) . ?
C8 H8 0.9500 . ?
C9 C10 1.386(6) . ?
C9 H9 0.9500 . ?
C10 C11 1.377(5) . ?
C10 H10 0.9500 . ?
C11 C12 1.390(5) . ?
C11 H11 0.9500 . ?
C12 H12 0.9500 . ?
C13 C18 1.389(5) . ?
C13 C14 1.401(5) . ?
C14 C15 1.384(5) . ?
C14 H14 0.9500 . ?
C15 C16 1.366(5) . ?
C15 H15 0.9500 . ?
C16 C17 1.378(5) . ?
C16 H16 0.9500 . ?
C17 C18 1.376(5) . ?
C17 H17 0.9500 . ?
C18 H18 0.9500 . ?
C19 C20 1.464(5) . ?
C19 H19 0.9500 . ?
C20 C25 1.382(5) . ?
C20 C21 1.393(4) . ?
C21 C22 1.379(5) . ?
C21 H21 0.9500 . ?
C22 N23 1.335(5) . ?
C22 H22 0.9500 . ?
N23 C24 1.342(4) . ?
C24 C25 1.386(5) . ?
C24 H24 0.9500 . ?
C25 H25 0.9500 . ?
C26 C27 1.455(4) . ?
C26 H26 0.9500 . ?
C27 C28 1.389(4) . ?
C27 C32 1.393(4) . ?
C28 C29 1.380(4) . ?
C28 H28 0.9500 . ?
C29 N30 1.333(4) . ?
C29 H29 0.9500 . ?
N30 C31 1.339(5) . ?
C31 C32 1.381(5) . ?
C31 H31 0.9500 . ?
C32 H32 0.9500 . ?

loop_
_geom_torsion_atom_site_label_1
_geom_torsion_atom_site_label_2
_geom_torsion_atom_site_label_3
_geom_torsion_atom_site_label_4
_geom_torsion
_geom_torsion_site_symmetry_1
_geom_torsion_site_symmetry_2
_geom_torsion_site_symmetry_3
_geom_torsion_site_symmetry_4
_geom_torsion_publ_flag
C5 N1 N2 C19 -165.1(3) . . . . ?
C6 N3 N4 C26 172.1(3) . . . . ?
N2 N1 C5 C7 180.0(3) . . . . ?
N2 N1 C5 C6 2.8(4) . . . . ?
N4 N3 C6 C13 -179.7(3) . . . . ?
N4 N3 C6 C5 0.6(4) . . . . ?
N1 C5 C6 N3 -100.3(4) . . . . ?
C7 C5 C6 N3 82.5(4) . . . . ?
N1 C5 C6 C13 80.0(4) . . . . ?
C7 C5 C6 C13 -97.2(4) . . . . ?
N1 C5 C7 C12 -158.3(3) . . . . ?
C6 C5 C7 C12 19.0(4) . . . . ?
N1 C5 C7 C8 21.4(5) . . . . ?
C6 C5 C7 C8 -161.3(3) . . . . ?
C12 C7 C8 C9 0.7(5) . . . . ?
C5 C7 C8 C9 -179.1(3) . . . . ?
C7 C8 C9 C10 0.5(5) . . . . ?
C8 C9 C10 C11 -0.9(5) . . . . ?
C9 C10 C11 C12 0.0(5) . . . . ?
C10 C11 C12 C7 1.2(5) . . . . ?
C8 C7 C12 C11 -1.5(5) . . . . ?
C5 C7 C12 C11 178.2(3) . . . . ?
N3 C6 C13 C18 3.5(5) . . . . ?
C5 C6 C13 C18 -176.8(3) . . . . ?
N3 C6 C13 C14 -175.7(3) . . . . ?
C5 C6 C13 C14 4.0(5) . . . . ?
C18 C13 C14 C15 -0.8(6) . . . . ?
C6 C13 C14 C15 178.4(4) . . . . ?
C13 C14 C15 C16 0.1(6) . . . . ?
C14 C15 C16 C17 0.8(6) . . . . ?
C15 C16 C17 C18 -1.0(7) . . . . ?
C16 C17 C18 C13 0.2(6) . . . . ?
C14 C13 C18 C17 0.7(6) . . . . ?
C6 C13 C18 C17 -178.5(4) . . . . ?
N1 N2 C19 C20 -179.6(3) . . . . ?
N2 C19 C20 C25 -177.0(3) . . . . ?
N2 C19 C20 C21 1.4(5) . . . . ?
C25 C20 C21 C22 -0.4(5) . . . . ?
C19 C20 C21 C22 -178.8(3) . . . . ?
C20 C21 C22 N23 -0.2(5) . . . . ?
C21 C22 N23 C24 0.7(5) . . . . ?
C22 N23 C24 C25 -0.7(5) . . . . ?
C21 C20 C25 C24 0.4(5) . . . . ?
C19 C20 C25 C24 178.9(3) . . . . ?
N23 C24 C25 C20 0.1(5) . . . . ?
N3 N4 C26 C27 178.0(3) . . . . ?
N4 C26 C27 C28 -4.5(5) . . . . ?
N4 C26 C27 C32 175.1(4) . . . . ?
C32 C27 C28 C29 1.7(5) . . . . ?
C26 C27 C28 C29 -178.7(3) . . . . ?
C27 C28 C29 N30 -0.3(5) . . . . ?
C28 C29 N30 C31 -1.1(5) . . . . ?
C29 N30 C31 C32 0.9(6) . . . . ?
N30 C31 C32 C27 0.6(7) . . . . ?
C28 C27 C32 C31 -1.9(6) . . . . ?
C26 C27 C32 C31 178.5(4) . . . . ?

loop_
_cod_related_entry_id
_cod_related_entry_database
_cod_related_entry_code
1 ChemSpider 30652736
